data_2225357
loop_
_publ_author_name
'Askerov, Rizvan K.'
'Roznyatovsky, Vladimir V.'
'Katayev, Evgeny A.'
'Maharramov, Abel M.'
'Khrustalev, Victor N.'

_publ_section_title
;2,25-Dioxo-27,28-diphenyl-30-oxa-29-thia-3,10,17,24-tetraazapentacyclo[24.2.1.1^12,15^.0^4,9^.0^18,23^]triaconta-5,7,9(4),10,12,14,16,18,20,22,26,28-dodecaene
 chloroform disolvate
;
_journal_coeditor_code RK2192
_journal_issue 3
_journal_name_full 'Acta Crystallographica Section E'
_journal_page_first o660
_journal_page_last o661
_journal_paper_doi 10.1107/S1600536810006173
_journal_volume 66
_journal_year 2010
_chemical_formula_iupac 'C36 H24 N4 O3 S, 2C H Cl3'
_chemical_formula_moiety 'C36 H24 N4 O3 S, 2(C H Cl3)'
_chemical_formula_sum 'C38 H26 Cl6 N4 O3 S'
_chemical_formula_weight 831.40
_chemical_name_systematic
;
2,25-Dioxo-27,28-diphenyl-30-oxa-29-thia-3,10,17,24-
tetraazapentacyclo[24.2.1.1^12,15^.0^4,9^.0^18,23^]triaconta-
5,7,9(4),10,12,14,16,18,20,22,26,28-dodecaene chloroform disolvate
;
_space_group_IT_number 14
_symmetry_cell_setting monoclinic
_symmetry_space_group_name_Hall '-P 2ybc'
_symmetry_space_group_name_H-M 'P 1 21/c 1'
_atom_sites_solution_hydrogens geom
_atom_sites_solution_primary direct
_atom_sites_solution_secondary difmap
_audit_creation_method SHELXL97
_cell_angle_alpha 90.00
_cell_angle_beta 98.857(3)
_cell_angle_gamma 90.00
_cell_formula_units_Z 4
_cell_length_a 13.0957(15)
_cell_length_b 31.854(3)
_cell_length_c 8.7368(9)
_cell_measurement_reflns_used 5725
_cell_measurement_temperature 120(2)
_cell_measurement_theta_max 26.63
_cell_measurement_theta_min 2.45
_cell_volume 3601.1(7)
_computing_cell_refinement '<i>SAINT-Plus</i> (Bruker, 1998)'
_computing_data_collection '<i>SMART</i> (Bruker, 1998)'
_computing_data_reduction '<i>SAINT-Plus</i> (Bruker, 1998)'
_computing_molecular_graphics '<i>SHELXTL</i>  (Sheldrick, 2008)'
_computing_publication_material '<i>SHELXTL</i>  (Sheldrick, 2008)'
_computing_structure_refinement '<i>SHELXL97</i> (Sheldrick, 2008)'
_computing_structure_solution '<i>SHELXS97</i> (Sheldrick, 2008)'
_diffrn_ambient_temperature 120(2)
_diffrn_measured_fraction_theta_full 0.989
_diffrn_measured_fraction_theta_max 0.989
_diffrn_measurement_device_type 'Bruker SMART 1K CCD'
_diffrn_measurement_method '\f-- and \w--scans'
_diffrn_radiation_monochromator graphite
_diffrn_radiation_source 'fine--focus sealed tube'
_diffrn_radiation_type MoK\a
_diffrn_radiation_wavelength 0.71073
_diffrn_reflns_av_R_equivalents 0.0606
_diffrn_reflns_av_sigmaI/netI 0.0736
_diffrn_reflns_limit_h_max 16
_diffrn_reflns_limit_h_min -16
_diffrn_reflns_limit_k_max 40
_diffrn_reflns_limit_k_min -40
_diffrn_reflns_limit_l_max 11
_diffrn_reflns_limit_l_min -11
_diffrn_reflns_number 29858
_diffrn_reflns_theta_full 27.03
_diffrn_reflns_theta_max 27.03
_diffrn_reflns_theta_min 1.70
_exptl_absorpt_coefficient_mu 0.581
_exptl_absorpt_correction_T_max 0.888
_exptl_absorpt_correction_T_min 0.845
_exptl_absorpt_correction_type multi-scan
_exptl_absorpt_process_details '(<i>SADABS</i>; Sheldrick, 1998)'
_exptl_crystal_colour dark--orange
_exptl_crystal_density_diffrn 1.533
_exptl_crystal_density_method 'not measured'
_exptl_crystal_description prism
_exptl_crystal_F_000 1696
_exptl_crystal_size_max 0.30
_exptl_crystal_size_mid 0.24
_exptl_crystal_size_min 0.21
_refine_diff_density_max 0.424
_refine_diff_density_min -0.287
_refine_ls_extinction_method none
_refine_ls_goodness_of_fit_ref 1.005
_refine_ls_hydrogen_treatment constr
_refine_ls_matrix_type full
_refine_ls_number_parameters 469
_refine_ls_number_reflns 7802
_refine_ls_number_restraints 0
_refine_ls_restrained_S_all 1.005
_refine_ls_R_factor_all 0.0945
_refine_ls_R_factor_gt 0.0496
_refine_ls_shift/su_max 0.001
_refine_ls_shift/su_mean 0.000
_refine_ls_structure_factor_coef Fsqd
_refine_ls_weighting_details 'calc w=1/[\s^2^(Fo^2^)+(0.045P)^2^] where P=(Fo^2^+2Fc^2^)/3'
_refine_ls_weighting_scheme calc
_refine_ls_wR_factor_gt 0.0983
_refine_ls_wR_factor_ref 0.1079
_reflns_number_gt 4582
_reflns_number_total 7802
_reflns_threshold_expression I>2\s(I)
_cod_data_source_file rk2192.cif
_cod_data_source_block I
_cod_depositor_comments
;
The following automatic conversions were performed:
'_symmetry_cell_setting' value 'Monoclinic' changed to 'monoclinic'
according to '/home/saulius/struct/CIF-dictionaries/cif_core.dic'
dictionary named 'cif_core.dic' version 2.4.1 from 2010-06-29.

Automatic conversion script
Id: cif_fix_enum 1527 2010-12-29 10:47:43Z saulius 

The following automatic conversions were performed:

'_symmetry_cell_setting' value 'Monoclinic' changed to 'monoclinic'
according to /home/saulius/struct/CIF-dictionaries/cif_core.dic
dictionary named 'cif_core.dic' version 2.4.1 from 2010-06-29.

Automatic conversion script
Id: cif_fix_values 1715 2011-07-08 13:25:40Z adriana 
;
_cod_original_sg_symbol_H-M 'P 21/c'
_cod_database_code 2225357
_cod_database_fobs_code 2225357

loop_
_symmetry_equiv_pos_as_xyz
'x, y, z'
'-x, y+1/2, -z+1/2'
'-x, -y, -z'
'x, -y-1/2, z-1/2'

loop_
_atom_site_type_symbol
_atom_site_label
_atom_site_fract_x
_atom_site_fract_y
_atom_site_fract_z
_atom_site_U_iso_or_equiv
_atom_site_adp_type
_atom_site_calc_flag
_atom_site_refinement_flags
_atom_site_occupancy
_atom_site_disorder_assembly
_atom_site_disorder_group
S S1 0.57191(5) 0.45496(2) 0.59993(9) 0.02602(18) Uani d . 1 . .
O O1 0.38015(15) 0.39570(6) 0.8264(2) 0.0325(5) Uani d . 1 . .
O O2 0.58881(14) 0.58584(5) 0.6945(2) 0.0255(4) Uani d . 1 . .
O O3 0.80044(15) 0.41512(6) 0.4006(2) 0.0338(5) Uani d . 1 . .
N N1 0.42143(17) 0.46535(7) 0.8191(3) 0.0241(5) Uani d . 1 . .
H H1N 0.4641 0.4840 0.7846 0.029 Uiso d R 1 . .
N N2 0.43040(17) 0.54752(7) 0.8331(3) 0.0255(5) Uani d . 1 . .
N N3 0.74814(18) 0.56185(7) 0.5267(3) 0.0265(6) Uani d . 1 . .
N N4 0.76316(17) 0.48108(7) 0.4781(3) 0.0258(6) Uani d . 1 . .
H H4N 0.7254 0.4959 0.5370 0.031 Uiso d R 1 . .
C C1 0.6697(2) 0.42298(8) 0.5574(3) 0.0248(7) Uani d . 1 . .
C C2 0.6625(2) 0.38325(8) 0.6169(3) 0.0238(6) Uani d . 1 . .
C C3 0.5764(2) 0.37870(8) 0.6978(3) 0.0229(6) Uani d . 1 . .
C C4 0.5207(2) 0.41545(8) 0.6990(3) 0.0228(6) Uani d . 1 . .
C C5 0.4332(2) 0.42398(8) 0.7865(3) 0.0253(7) Uani d . 1 . .
C C6 0.3511(2) 0.48458(9) 0.9041(3) 0.0260(7) Uani d . 1 . .
C C7 0.3535(2) 0.52889(8) 0.9089(3) 0.0245(6) Uani d . 1 . .
C C8 0.2852(2) 0.54974(9) 0.9897(3) 0.0286(7) Uani d . 1 . .
H H8 0.2848 0.5796 0.9918 0.034 Uiso calc R 1 . .
C C9 0.2181(2) 0.52777(9) 1.0667(3) 0.0326(7) Uani d . 1 . .
H H9A 0.1718 0.5424 1.1214 0.039 Uiso calc R 1 . .
C C10 0.2181(2) 0.48450(9) 1.0643(4) 0.0341(8) Uani d . 1 . .
H H10 0.1732 0.4695 1.1203 0.041 Uiso calc R 1 . .
C C11 0.2827(2) 0.46250(9) 0.9815(3) 0.0284(7) Uani d . 1 . .
H H11 0.2803 0.4327 0.9775 0.034 Uiso calc R 1 . .
C C12 0.4479(2) 0.58709(9) 0.8440(3) 0.0279(7) Uani d . 1 . .
H H12 0.4060 0.6035 0.9006 0.033 Uiso calc R 1 . .
C C13 0.5266(2) 0.60808(8) 0.7761(3) 0.0268(7) Uani d . 1 . .
C C14 0.5540(2) 0.64955(9) 0.7810(3) 0.0314(7) Uani d . 1 . .
H H14 0.5227 0.6715 0.8308 0.038 Uiso calc R 1 . .
C C15 0.6373(2) 0.65331(9) 0.6985(3) 0.0300(7) Uani d . 1 . .
H H15 0.6730 0.6784 0.6810 0.036 Uiso calc R 1 . .
C C16 0.6570(2) 0.61423(8) 0.6485(3) 0.0255(7) Uani d . 1 . .
C C17 0.7350(2) 0.60029(9) 0.5601(3) 0.0271(7) Uani d . 1 . .
H H17 0.7788 0.6207 0.5250 0.033 Uiso calc R 1 . .
C C18 0.8263(2) 0.54995(9) 0.4407(3) 0.0253(7) Uani d . 1 . .
C C19 0.8333(2) 0.50648(9) 0.4126(3) 0.0269(7) Uani d . 1 . .
C C20 0.9060(2) 0.49109(9) 0.3278(3) 0.0293(7) Uani d . 1 . .
H H20 0.9100 0.4618 0.3091 0.035 Uiso calc R 1 . .
C C21 0.9727(2) 0.51832(9) 0.2706(4) 0.0348(8) Uani d . 1 . .
H H21 1.0225 0.5077 0.2122 0.042 Uiso calc R 1 . .
C C22 0.9675(2) 0.56104(9) 0.2977(4) 0.0339(8) Uani d . 1 . .
H H22 1.0141 0.5795 0.2583 0.041 Uiso calc R 1 . .
C C23 0.8952(2) 0.57689(9) 0.3816(4) 0.0320(7) Uani d . 1 . .
H H23 0.8921 0.6063 0.3993 0.038 Uiso calc R 1 . .
C C24 0.7509(2) 0.43888(9) 0.4706(3) 0.0260(7) Uani d . 1 . .
C C25 0.7390(2) 0.34909(8) 0.6047(3) 0.0258(7) Uani d . 1 . .
C C26 0.7238(2) 0.31965(9) 0.4887(4) 0.0356(8) Uani d . 1 . .
H H26 0.6637 0.3210 0.4125 0.043 Uiso calc R 1 . .
C C27 0.7960(3) 0.28761(9) 0.4816(4) 0.0438(9) Uani d . 1 . .
H H27 0.7851 0.2674 0.4007 0.053 Uiso calc R 1 . .
C C28 0.8824(3) 0.28547(10) 0.5916(4) 0.0451(9) Uani d . 1 . .
H H28 0.9313 0.2636 0.5880 0.054 Uiso calc R 1 . .
C C29 0.8980(3) 0.31500(11) 0.7067(4) 0.0463(9) Uani d . 1 . .
H H29 0.9583 0.3136 0.7825 0.056 Uiso calc R 1 . .
C C30 0.8277(2) 0.34644(9) 0.7135(4) 0.0353(8) Uani d . 1 . .
H H30 0.8397 0.3667 0.7940 0.042 Uiso calc R 1 . .
C C31 0.5545(2) 0.33855(8) 0.7748(3) 0.0232(6) Uani d . 1 . .
C C32 0.6213(2) 0.32491(8) 0.9032(3) 0.0274(7) Uani d . 1 . .
H H32 0.6791 0.3417 0.9442 0.033 Uiso calc R 1 . .
C C33 0.6045(2) 0.28673(9) 0.9726(4) 0.0330(7) Uani d . 1 . .
H H33 0.6496 0.2780 1.0628 0.040 Uiso calc R 1 . .
C C34 0.5235(2) 0.26168(9) 0.9119(4) 0.0330(8) Uani d . 1 . .
H H34 0.5131 0.2354 0.9584 0.040 Uiso calc R 1 . .
C C35 0.4571(2) 0.27476(9) 0.7830(4) 0.0311(7) Uani d . 1 . .
H H35 0.4010 0.2573 0.7404 0.037 Uiso calc R 1 . .
C C36 0.4715(2) 0.31338(8) 0.7147(3) 0.0250(6) Uani d . 1 . .
H H36 0.4246 0.3225 0.6271 0.030 Uiso calc R 1 . .
Cl Cl1 0.18557(6) 0.31001(2) 0.69064(9) 0.0365(2) Uani d . 1 . .
Cl Cl2 0.15795(6) 0.35523(2) 0.96738(9) 0.0391(2) Uani d . 1 . .
Cl Cl3 0.24483(7) 0.27221(2) 0.99017(10) 0.0428(2) Uani d . 1 . .
C C37 0.2369(2) 0.31996(9) 0.8865(3) 0.0328(7) Uani d . 1 . .
H H37 0.3077 0.3322 0.8923 0.039 Uiso calc R 1 . .
Cl Cl4 1.05290(6) 0.31392(3) 0.32391(10) 0.0456(2) Uani d . 1 . .
Cl Cl5 1.01463(7) 0.39768(3) 0.20247(12) 0.0556(3) Uani d . 1 . .
Cl Cl6 0.86232(7) 0.33276(3) 0.12830(11) 0.0590(3) Uani d . 1 . .
C C38 0.9583(2) 0.35249(10) 0.2702(4) 0.0385(8) Uani d . 1 . .
H H38 0.9263 0.3602 0.3632 0.046 Uiso calc R 1 . .

loop_
_atom_site_aniso_label
_atom_site_aniso_U_11
_atom_site_aniso_U_22
_atom_site_aniso_U_33
_atom_site_aniso_U_12
_atom_site_aniso_U_13
_atom_site_aniso_U_23
S1 0.0279(4) 0.0193(3) 0.0321(4) 0.0014(3) 0.0086(3) 0.0029(3)
O1 0.0336(12) 0.0225(10) 0.0444(14) 0.0006(9) 0.0154(10) 0.0023(10)
O2 0.0273(11) 0.0208(10) 0.0294(11) -0.0001(8) 0.0077(9) -0.0004(9)
O3 0.0362(12) 0.0253(11) 0.0439(13) 0.0022(9) 0.0185(11) 0.0012(10)
N1 0.0263(13) 0.0197(12) 0.0277(14) -0.0027(10) 0.0080(11) 0.0030(10)
N2 0.0251(13) 0.0217(12) 0.0302(14) -0.0007(10) 0.0061(11) 0.0017(11)
N3 0.0296(13) 0.0216(12) 0.0289(14) -0.0014(10) 0.0063(11) 0.0000(11)
N4 0.0273(13) 0.0202(12) 0.0323(14) 0.0012(10) 0.0119(11) 0.0009(11)
C1 0.0267(16) 0.0230(15) 0.0258(17) -0.0009(12) 0.0072(13) -0.0029(13)
C2 0.0248(15) 0.0216(14) 0.0244(16) 0.0005(12) 0.0018(13) -0.0023(12)
C3 0.0285(15) 0.0196(14) 0.0206(16) -0.0015(12) 0.0035(13) -0.0002(12)
C4 0.0254(15) 0.0198(14) 0.0232(16) -0.0017(12) 0.0032(13) -0.0005(12)
C5 0.0242(15) 0.0218(15) 0.0299(17) 0.0012(13) 0.0047(13) 0.0042(13)
C6 0.0230(15) 0.0290(16) 0.0264(17) 0.0030(13) 0.0050(13) -0.0007(13)
C7 0.0236(15) 0.0247(15) 0.0246(16) -0.0029(12) 0.0019(13) 0.0002(13)
C8 0.0282(16) 0.0231(15) 0.0351(18) -0.0020(13) 0.0070(14) -0.0052(14)
C9 0.0304(17) 0.0334(17) 0.0363(19) 0.0006(14) 0.0130(15) -0.0042(15)
C10 0.0318(17) 0.0328(17) 0.040(2) -0.0058(14) 0.0138(15) 0.0029(15)
C11 0.0292(16) 0.0262(16) 0.0316(17) 0.0009(13) 0.0100(14) 0.0039(14)
C12 0.0304(17) 0.0242(16) 0.0306(17) 0.0021(13) 0.0096(14) -0.0007(13)
C13 0.0314(16) 0.0232(15) 0.0266(17) 0.0017(13) 0.0068(14) -0.0022(13)
C14 0.0396(18) 0.0210(15) 0.0353(18) -0.0008(13) 0.0107(15) -0.0047(14)
C15 0.0354(17) 0.0223(15) 0.0334(18) -0.0041(13) 0.0090(15) 0.0008(14)
C16 0.0292(16) 0.0215(15) 0.0253(16) -0.0055(13) 0.0031(13) 0.0016(13)
C17 0.0267(16) 0.0255(16) 0.0292(17) -0.0023(13) 0.0046(14) 0.0022(13)
C18 0.0241(15) 0.0258(16) 0.0259(16) -0.0011(12) 0.0030(13) 0.0016(13)
C19 0.0266(16) 0.0251(15) 0.0289(17) -0.0030(13) 0.0038(14) 0.0007(13)
C20 0.0292(16) 0.0251(15) 0.0351(18) 0.0008(13) 0.0095(14) 0.0008(14)
C21 0.0356(18) 0.0314(17) 0.041(2) 0.0021(14) 0.0182(16) 0.0017(15)
C22 0.0310(17) 0.0286(16) 0.045(2) -0.0043(14) 0.0158(16) 0.0068(15)
C23 0.0343(17) 0.0231(15) 0.0396(19) -0.0022(13) 0.0088(15) 0.0018(14)
C24 0.0305(16) 0.0213(14) 0.0264(17) -0.0014(13) 0.0048(14) 0.0014(13)
C25 0.0253(16) 0.0192(15) 0.0355(18) -0.0024(12) 0.0132(14) 0.0044(13)
C26 0.0327(18) 0.0286(17) 0.047(2) 0.0010(14) 0.0113(16) -0.0046(15)
C27 0.046(2) 0.0222(16) 0.068(3) 0.0012(15) 0.025(2) -0.0064(17)
C28 0.042(2) 0.0302(18) 0.069(3) 0.0100(16) 0.027(2) 0.0088(19)
C29 0.0312(18) 0.049(2) 0.060(3) 0.0069(16) 0.0106(18) 0.010(2)
C30 0.0305(17) 0.0358(18) 0.040(2) -0.0005(14) 0.0053(15) 0.0002(15)
C31 0.0262(15) 0.0176(14) 0.0276(17) 0.0026(12) 0.0103(13) -0.0005(13)
C32 0.0274(16) 0.0243(15) 0.0310(18) 0.0001(13) 0.0064(14) -0.0031(14)
C33 0.0365(18) 0.0275(16) 0.0358(19) 0.0063(14) 0.0080(15) 0.0059(14)
C34 0.0403(19) 0.0204(15) 0.041(2) 0.0021(14) 0.0141(17) 0.0074(14)
C35 0.0352(17) 0.0224(15) 0.0375(19) -0.0069(13) 0.0111(15) -0.0031(14)
C36 0.0270(15) 0.0221(15) 0.0256(16) -0.0016(13) 0.0028(13) 0.0013(13)
Cl1 0.0452(5) 0.0326(4) 0.0310(4) 0.0049(4) 0.0039(4) -0.0022(4)
Cl2 0.0468(5) 0.0352(4) 0.0373(5) 0.0007(4) 0.0129(4) -0.0049(4)
Cl3 0.0531(5) 0.0313(4) 0.0430(5) -0.0014(4) 0.0043(4) 0.0102(4)
C37 0.0353(17) 0.0287(17) 0.0343(19) -0.0015(14) 0.0049(15) 0.0005(14)
Cl4 0.0384(5) 0.0557(5) 0.0414(5) 0.0030(4) 0.0017(4) 0.0052(4)
Cl5 0.0587(6) 0.0352(5) 0.0798(7) 0.0018(4) 0.0321(5) -0.0095(5)
Cl6 0.0527(6) 0.0570(6) 0.0582(6) -0.0022(5) -0.0200(5) -0.0019(5)
C38 0.0342(18) 0.045(2) 0.037(2) -0.0028(15) 0.0050(15) -0.0029(16)

loop_
_atom_type_symbol
_atom_type_description
_atom_type_scat_dispersion_real
_atom_type_scat_dispersion_imag
_atom_type_scat_source
C C 0.0033 0.0016 'International Tables Vol C Tables 4.2.6.8 and 6.1.1.4'
H H 0.0000 0.0000 'International Tables Vol C Tables 4.2.6.8 and 6.1.1.4'
N N 0.0061 0.0033 'International Tables Vol C Tables 4.2.6.8 and 6.1.1.4'
O O 0.0106 0.0060 'International Tables Vol C Tables 4.2.6.8 and 6.1.1.4'
S S 0.1246 0.1234 'International Tables Vol C Tables 4.2.6.8 and 6.1.1.4'
Cl Cl 0.1484 0.1585 'International Tables Vol C Tables 4.2.6.8 and 6.1.1.4'

loop_
_geom_angle_atom_site_label_1
_geom_angle_atom_site_label_2
_geom_angle_atom_site_label_3
_geom_angle_site_symmetry_1
_geom_angle_site_symmetry_3
_geom_angle
_geom_angle_publ_flag
C4 S1 C1 . . 92.08(13) ?
C13 O2 C16 . . 106.2(2) ?
C5 N1 C6 . . 129.4(2) ?
C5 N1 H1N . . 118.3 ?
C6 N1 H1N . . 112.3 ?
C12 N2 C7 . . 120.6(2) ?
C17 N3 C18 . . 120.9(2) ?
C24 N4 C19 . . 129.0(2) ?
C24 N4 H4N . . 118.4 ?
C19 N4 H4N . . 112.4 ?
C2 C1 C24 . . 127.0(2) ?
C2 C1 S1 . . 111.4(2) ?
C24 C1 S1 . . 121.5(2) ?
C1 C2 C3 . . 112.7(2) ?
C1 C2 C25 . . 123.8(2) ?
C3 C2 C25 . . 123.5(2) ?
C4 C3 C2 . . 112.1(2) ?
C4 C3 C31 . . 125.8(2) ?
C2 C3 C31 . . 122.1(2) ?
C3 C4 C5 . . 127.2(2) ?
C3 C4 S1 . . 111.7(2) ?
C5 C4 S1 . . 120.81(19) ?
O1 C5 N1 . . 124.5(3) ?
O1 C5 C4 . . 121.7(2) ?
N1 C5 C4 . . 113.7(2) ?
C11 C6 N1 . . 123.9(2) ?
C11 C6 C7 . . 120.2(3) ?
N1 C6 C7 . . 115.9(2) ?
C8 C7 C6 . . 118.6(3) ?
C8 C7 N2 . . 126.6(2) ?
C6 C7 N2 . . 114.8(2) ?
C9 C8 C7 . . 120.9(3) ?
C9 C8 H8 . . 119.5 ?
C7 C8 H8 . . 119.5 ?
C8 C9 C10 . . 119.9(3) ?
C8 C9 H9A . . 120.0 ?
C10 C9 H9A . . 120.0 ?
C9 C10 C11 . . 121.1(3) ?
C9 C10 H10 . . 119.5 ?
C11 C10 H10 . . 119.5 ?
C10 C11 C6 . . 119.2(3) ?
C10 C11 H11 . . 120.4 ?
C6 C11 H11 . . 120.4 ?
N2 C12 C13 . . 124.1(3) ?
N2 C12 H12 . . 118.0 ?
C13 C12 H12 . . 118.0 ?
O2 C13 C14 . . 110.1(2) ?
O2 C13 C12 . . 120.1(2) ?
C14 C13 C12 . . 129.8(3) ?
C13 C14 C15 . . 106.7(2) ?
C13 C14 H14 . . 126.6 ?
C15 C14 H14 . . 126.6 ?
C16 C15 C14 . . 106.8(2) ?
C16 C15 H15 . . 126.6 ?
C14 C15 H15 . . 126.6 ?
C15 C16 O2 . . 110.1(2) ?
C15 C16 C17 . . 129.9(3) ?
O2 C16 C17 . . 120.0(2) ?
N3 C17 C16 . . 123.3(3) ?
N3 C17 H17 . . 118.3 ?
C16 C17 H17 . . 118.3 ?
C23 C18 N3 . . 126.4(3) ?
C23 C18 C19 . . 118.3(3) ?
N3 C18 C19 . . 115.3(2) ?
C20 C19 N4 . . 124.0(3) ?
C20 C19 C18 . . 120.6(3) ?
N4 C19 C18 . . 115.4(2) ?
C21 C20 C19 . . 119.9(3) ?
C21 C20 H20 . . 120.1 ?
C19 C20 H20 . . 120.1 ?
C20 C21 C22 . . 120.4(3) ?
C20 C21 H21 . . 119.8 ?
C22 C21 H21 . . 119.8 ?
C23 C22 C21 . . 120.4(3) ?
C23 C22 H22 . . 119.8 ?
C21 C22 H22 . . 119.8 ?
C22 C23 C18 . . 120.4(3) ?
C22 C23 H23 . . 119.8 ?
C18 C23 H23 . . 119.8 ?
O3 C24 N4 . . 124.9(3) ?
O3 C24 C1 . . 121.4(2) ?
N4 C24 C1 . . 113.7(2) ?
C26 C25 C30 . . 118.5(3) ?
C26 C25 C2 . . 121.8(3) ?
C30 C25 C2 . . 119.7(3) ?
C25 C26 C27 . . 120.6(3) ?
C25 C26 H26 . . 119.7 ?
C27 C26 H26 . . 119.7 ?
C28 C27 C26 . . 119.8(3) ?
C28 C27 H27 . . 120.1 ?
C26 C27 H27 . . 120.1 ?
C29 C28 C27 . . 119.7(3) ?
C29 C28 H28 . . 120.1 ?
C27 C28 H28 . . 120.1 ?
C30 C29 C28 . . 120.6(3) ?
C30 C29 H29 . . 119.7 ?
C28 C29 H29 . . 119.7 ?
C29 C30 C25 . . 120.9(3) ?
C29 C30 H30 . . 119.6 ?
C25 C30 H30 . . 119.6 ?
C32 C31 C36 . . 119.1(2) ?
C32 C31 C3 . . 119.5(2) ?
C36 C31 C3 . . 121.2(3) ?
C31 C32 C33 . . 120.3(3) ?
C31 C32 H32 . . 119.8 ?
C33 C32 H32 . . 119.8 ?
C34 C33 C32 . . 120.4(3) ?
C34 C33 H33 . . 119.8 ?
C32 C33 H33 . . 119.8 ?
C33 C34 C35 . . 119.7(3) ?
C33 C34 H34 . . 120.2 ?
C35 C34 H34 . . 120.2 ?
C34 C35 C36 . . 120.5(3) ?
C34 C35 H35 . . 119.8 ?
C36 C35 H35 . . 119.8 ?
C31 C36 C35 . . 119.9(3) ?
C31 C36 H36 . . 120.0 ?
C35 C36 H36 . . 120.0 ?
Cl2 C37 Cl3 . . 109.78(16) ?
Cl2 C37 Cl1 . . 110.25(16) ?
Cl3 C37 Cl1 . . 109.00(16) ?
Cl2 C37 H37 . . 109.3 ?
Cl3 C37 H37 . . 109.3 ?
Cl1 C37 H37 . . 109.3 ?
Cl6 C38 Cl4 . . 109.85(17) ?
Cl6 C38 Cl5 . . 110.45(18) ?
Cl4 C38 Cl5 . . 110.26(17) ?
Cl6 C38 H38 . . 108.7 ?
Cl4 C38 H38 . . 108.7 ?
Cl5 C38 H38 . . 108.7 ?

loop_
_geom_bond_atom_site_label_1
_geom_bond_atom_site_label_2
_geom_bond_site_symmetry_2
_geom_bond_distance
_geom_bond_publ_flag
S1 C4 . 1.721(3) ?
S1 C1 . 1.721(3) ?
O1 C5 . 1.221(3) ?
O2 C13 . 1.361(3) ?
O2 C16 . 1.374(3) ?
O3 C24 . 1.221(3) ?
N1 C5 . 1.362(3) ?
N1 C6 . 1.409(3) ?
N1 H1N . 0.8999 ?
N2 C12 . 1.282(3) ?
N2 C7 . 1.418(3) ?
N3 C17 . 1.276(3) ?
N3 C18 . 1.411(3) ?
N4 C24 . 1.354(3) ?
N4 C19 . 1.410(3) ?
N4 H4N . 0.8999 ?
C1 C2 . 1.377(4) ?
C1 C24 . 1.486(4) ?
C2 C3 . 1.427(4) ?
C2 C25 . 1.495(4) ?
C3 C4 . 1.380(4) ?
C3 C31 . 1.493(4) ?
C4 C5 . 1.497(4) ?
C6 C11 . 1.393(4) ?
C6 C7 . 1.412(4) ?
C7 C8 . 1.391(4) ?
C8 C9 . 1.377(4) ?
C8 H8 . 0.9500 ?
C9 C10 . 1.378(4) ?
C9 H9A . 0.9500 ?
C10 C11 . 1.385(4) ?
C10 H10 . 0.9500 ?
C11 H11 . 0.9500 ?
C12 C13 . 1.431(4) ?
C12 H12 . 0.9500 ?
C13 C14 . 1.368(4) ?
C14 C15 . 1.402(4) ?
C14 H14 . 0.9500 ?
C15 C16 . 1.357(4) ?
C15 H15 . 0.9500 ?
C16 C17 . 1.442(4) ?
C17 H17 . 0.9500 ?
C18 C23 . 1.401(4) ?
C18 C19 . 1.412(4) ?
C19 C20 . 1.384(4) ?
C20 C21 . 1.378(4) ?
C20 H20 . 0.9500 ?
C21 C22 . 1.385(4) ?
C21 H21 . 0.9500 ?
C22 C23 . 1.379(4) ?
C22 H22 . 0.9500 ?
C23 H23 . 0.9500 ?
C25 C26 . 1.373(4) ?
C25 C30 . 1.385(4) ?
C26 C27 . 1.399(4) ?
C26 H26 . 0.9500 ?
C27 C28 . 1.369(5) ?
C27 H27 . 0.9500 ?
C28 C29 . 1.369(5) ?
C28 H28 . 0.9500 ?
C29 C30 . 1.369(4) ?
C29 H29 . 0.9500 ?
C30 H30 . 0.9500 ?
C31 C32 . 1.383(4) ?
C31 C36 . 1.387(4) ?
C32 C33 . 1.392(4) ?
C32 H32 . 0.9500 ?
C33 C34 . 1.368(4) ?
C33 H33 . 0.9500 ?
C34 C35 . 1.377(4) ?
C34 H34 . 0.9500 ?
C35 C36 . 1.393(4) ?
C35 H35 . 0.9500 ?
C36 H36 . 0.9500 ?
Cl1 C37 . 1.768(3) ?
Cl2 C37 . 1.748(3) ?
Cl3 C37 . 1.765(3) ?
C37 H37 . 1.0000 ?
Cl4 C38 . 1.757(3) ?
Cl5 C38 . 1.761(3) ?
Cl6 C38 . 1.741(3) ?
C38 H38 . 1.0000 ?

loop_
_geom_hbond_atom_site_label_D
_geom_hbond_atom_site_label_H
_geom_hbond_atom_site_label_A
_geom_hbond_site_symmetry_A
_geom_hbond_distance_DH
_geom_hbond_distance_HA
_geom_hbond_distance_DA
_geom_hbond_angle_DHA
_geom_hbond_publ_flag
N1 H1N N2 . 0.90 2.13 2.622(3) 114 y
N1 H1N S1 . 0.90 2.48 2.970(3) 115 y
N4 H4N N3 . 0.90 2.13 2.620(3) 114 y
N4 H4N S1 . 0.90 2.53 2.986(3) 112 y
C32 H32 Cl6 1_556 0.95 2.69 3.461(3) 139 y
C37 H37 O1 . 1.00 2.34 3.149(3) 137 y
C38 H38 O3 . 1.00 2.46 3.205(3) 131 y

loop_
_geom_torsion_atom_site_label_1
_geom_torsion_atom_site_label_2
_geom_torsion_atom_site_label_3
_geom_torsion_atom_site_label_4
_geom_torsion_site_symmetry_1
_geom_torsion_site_symmetry_2
_geom_torsion_site_symmetry_3
_geom_torsion_site_symmetry_4
_geom_torsion
_geom_torsion_publ_flag
C4 S1 C1 C2 . . . . 0.3(2) ?
C4 S1 C1 C24 . . . . -178.1(2) ?
C24 C1 C2 C3 . . . . 178.4(3) ?
S1 C1 C2 C3 . . . . 0.1(3) ?
C24 C1 C2 C25 . . . . 1.0(5) ?
S1 C1 C2 C25 . . . . -177.3(2) ?
C1 C2 C3 C4 . . . . -0.6(3) ?
C25 C2 C3 C4 . . . . 176.8(3) ?
C1 C2 C3 C31 . . . . -178.7(3) ?
C25 C2 C3 C31 . . . . -1.4(4) ?
C2 C3 C4 C5 . . . . -172.8(3) ?
C31 C3 C4 C5 . . . . 5.3(5) ?
C2 C3 C4 S1 . . . . 0.8(3) ?
C31 C3 C4 S1 . . . . 178.9(2) ?
C1 S1 C4 C3 . . . . -0.7(2) ?
C1 S1 C4 C5 . . . . 173.4(2) ?
C6 N1 C5 O1 . . . . 1.3(5) ?
C6 N1 C5 C4 . . . . -177.0(3) ?
C3 C4 C5 O1 . . . . -24.3(4) ?
S1 C4 C5 O1 . . . . 162.6(2) ?
C3 C4 C5 N1 . . . . 154.1(3) ?
S1 C4 C5 N1 . . . . -19.0(3) ?
C5 N1 C6 C11 . . . . 4.6(5) ?
C5 N1 C6 C7 . . . . -175.9(3) ?
C11 C6 C7 C8 . . . . -1.2(4) ?
N1 C6 C7 C8 . . . . 179.3(2) ?
C11 C6 C7 N2 . . . . 176.6(2) ?
N1 C6 C7 N2 . . . . -2.9(4) ?
C12 N2 C7 C8 . . . . 5.3(4) ?
C12 N2 C7 C6 . . . . -172.3(3) ?
C6 C7 C8 C9 . . . . 1.5(4) ?
N2 C7 C8 C9 . . . . -175.9(3) ?
C7 C8 C9 C10 . . . . 0.0(5) ?
C8 C9 C10 C11 . . . . -2.0(5) ?
C9 C10 C11 C6 . . . . 2.3(5) ?
N1 C6 C11 C10 . . . . 178.7(3) ?
C7 C6 C11 C10 . . . . -0.7(4) ?
C7 N2 C12 C13 . . . . 177.5(3) ?
C16 O2 C13 C14 . . . . 0.3(3) ?
C16 O2 C13 C12 . . . . -178.4(3) ?
N2 C12 C13 O2 . . . . -0.4(5) ?
N2 C12 C13 C14 . . . . -178.9(3) ?
O2 C13 C14 C15 . . . . 0.1(3) ?
C12 C13 C14 C15 . . . . 178.7(3) ?
C13 C14 C15 C16 . . . . -0.4(3) ?
C14 C15 C16 O2 . . . . 0.7(3) ?
C14 C15 C16 C17 . . . . -179.2(3) ?
C13 O2 C16 C15 . . . . -0.6(3) ?
C13 O2 C16 C17 . . . . 179.3(2) ?
C18 N3 C17 C16 . . . . -179.5(3) ?
C15 C16 C17 N3 . . . . 176.6(3) ?
O2 C16 C17 N3 . . . . -3.3(4) ?
C17 N3 C18 C23 . . . . -0.9(4) ?
C17 N3 C18 C19 . . . . 179.5(3) ?
C24 N4 C19 C20 . . . . -1.4(5) ?
C24 N4 C19 C18 . . . . 179.5(3) ?
C23 C18 C19 C20 . . . . -0.4(4) ?
N3 C18 C19 C20 . . . . 179.2(3) ?
C23 C18 C19 N4 . . . . 178.7(3) ?
N3 C18 C19 N4 . . . . -1.7(4) ?
N4 C19 C20 C21 . . . . -178.8(3) ?
C18 C19 C20 C21 . . . . 0.2(4) ?
C19 C20 C21 C22 . . . . 0.2(5) ?
C20 C21 C22 C23 . . . . -0.4(5) ?
C21 C22 C23 C18 . . . . 0.2(5) ?
N3 C18 C23 C22 . . . . -179.3(3) ?
C19 C18 C23 C22 . . . . 0.2(4) ?
C19 N4 C24 O3 . . . . -0.9(5) ?
C19 N4 C24 C1 . . . . 178.9(3) ?
C2 C1 C24 O3 . . . . 24.1(5) ?
S1 C1 C24 O3 . . . . -157.8(2) ?
C2 C1 C24 N4 . . . . -155.7(3) ?
S1 C1 C24 N4 . . . . 22.5(3) ?
C1 C2 C25 C26 . . . . -95.4(4) ?
C3 C2 C25 C26 . . . . 87.5(4) ?
C1 C2 C25 C30 . . . . 85.3(4) ?
C3 C2 C25 C30 . . . . -91.8(3) ?
C30 C25 C26 C27 . . . . 0.4(4) ?
C2 C25 C26 C27 . . . . -178.9(3) ?
C25 C26 C27 C28 . . . . 0.3(5) ?
C26 C27 C28 C29 . . . . -0.7(5) ?
C27 C28 C29 C30 . . . . 0.5(5) ?
C28 C29 C30 C25 . . . . 0.1(5) ?
C26 C25 C30 C29 . . . . -0.6(4) ?
C2 C25 C30 C29 . . . . 178.8(3) ?
C4 C3 C31 C32 . . . . -110.0(3) ?
C2 C3 C31 C32 . . . . 67.9(4) ?
C4 C3 C31 C36 . . . . 73.7(4) ?
C2 C3 C31 C36 . . . . -108.4(3) ?
C36 C31 C32 C33 . . . . -1.0(4) ?
C3 C31 C32 C33 . . . . -177.4(3) ?
C31 C32 C33 C34 . . . . 2.0(4) ?
C32 C33 C34 C35 . . . . -1.3(4) ?
C33 C34 C35 C36 . . . . -0.4(4) ?
C32 C31 C36 C35 . . . . -0.6(4) ?
C3 C31 C36 C35 . . . . 175.7(3) ?
C34 C35 C36 C31 . . . . 1.3(4) ?

loop_
_cod_related_entry_id
_cod_related_entry_database
_cod_related_entry_code
1 ChemSpider 30656032
